data_1101178
loop_
_publ_author_name
'Ouellette, Wayne'
'Yu, Ming Hui'
'O'Connor, Charles J.'
'Zubieta, Jon'

_publ_section_title
;
 Structural Diversity of the Oxovanadium Organodiphosphonate System:
 A Platform for the Design of Void Channels
;
_journal_issue 8
_journal_name_full 'Inorganic Chemistry'
_journal_page_first 3224
_journal_page_last 3239
_journal_paper_doi 10.1021/ic0517422
_journal_volume 45
_journal_year 2006
_chemical_formula_sum 'C1.25 H4.5 O3 P0.5 V0.5'
_chemical_formula_weight 108.50
_space_group_IT_number 71
_symmetry_cell_setting orthorhombic
_symmetry_space_group_name_Hall '-I 2 2'
_symmetry_space_group_name_H-M 'I m m m'
_cell_angle_alpha 90.00
_cell_angle_beta 90.00
_cell_angle_gamma 90.00
_cell_formula_units_Z 16
_cell_length_a 7.4330(4)
_cell_length_b 9.3673(5)
_cell_length_c 21.8357(11)
_cell_measurement_temperature 90(2)
_cell_volume 1520.36(14)
_diffrn_ambient_temperature 90(2)
_exptl_crystal_density_diffrn 1.896
_cod_depositor_comments
;
The following automatic conversions were performed:
'_symmetry_cell_setting' value 'Orthorhombic' changed to 'orthorhombic'
according to '/home/saulius/struct/CIF-dictionaries/cif_core.dic'
dictionary named 'cif_core.dic' version 2.4.1 from 2010-06-29.

Automatic conversion script
Id: cif_fix_enum 1527 2010-12-29 10:47:43Z saulius 
;
_cod_original_formula_sum 'C1.25 H4.50 O3 P0.50 V0.50'
_cod_database_code 1101178

loop_
_symmetry_equiv_pos_as_xyz
'x, y, z'
'-x, -y, z'
'-x, y, -z'
'x, -y, -z'
'x+1/2, y+1/2, z+1/2'
'-x+1/2, -y+1/2, z+1/2'
'-x+1/2, y+1/2, -z+1/2'
'x+1/2, -y+1/2, -z+1/2'
'-x, -y, -z'
'x, y, -z'
'x, -y, z'
'-x, y, z'
'-x+1/2, -y+1/2, -z+1/2'
'x+1/2, y+1/2, -z+1/2'
'x+1/2, -y+1/2, z+1/2'
'-x+1/2, y+1/2, z+1/2'

loop_
_atom_site_label
_atom_site_type_symbol
_atom_site_fract_x
_atom_site_fract_y
_atom_site_fract_z
_atom_site_U_iso_or_equiv
_atom_site_adp_type
_atom_site_occupancy
_atom_site_symmetry_multiplicity
_atom_site_calc_flag
_atom_site_refinement_flags
_atom_site_disorder_assembly
_atom_site_disorder_group
V1 V 0.20623(6) 0.5000 0.255827(18) 0.00709(11) Uani 1 2 d S . .
P1 P 0.0000 0.23216(6) 0.18855(3) 0.00584(13) Uani 1 2 d S . .
O1 O 0.0000 0.36095(19) 0.23435(8) 0.0083(3) Uani 1 2 d S . .
O2 O 0.3077(3) 0.5000 0.19139(9) 0.0162(4) Uani 1 2 d S . .
O3 O 0.32738(18) 0.35137(14) 0.30350(6) 0.0118(3) Uani 1 1 d . . .
O90 O 0.0000 0.5000 0.33395(12) 0.0101(5) Uani 1 4 d S . .
O91 O 0.0000 0.2371(2) 0.38060(12) 0.0265(5) Uani 1 2 d S . .
O92 O 0.4376(10) 0.3609(7) 0.0000 0.0521(19) Uani 0.50 2 d SP . .
C1 C 0.0000 0.3070(3) 0.11351(11) 0.0118(4) Uani 1 2 d S . .
H1A H -0.1072 0.3691 0.1097 0.014 Uiso 0.50 1 calc PR . .
H1B H 0.1072 0.3691 0.1097 0.014 Uiso 0.50 1 calc PR . .
C2 C 0.0000 0.2038(3) 0.05932(12) 0.0144(5) Uani 1 2 d S . .
H2A H 0.1080 0.1421 0.0610 0.017 Uiso 0.50 1 calc PR . .
H2B H -0.1080 0.1421 0.0610 0.017 Uiso 0.50 1 calc PR . .
C3 C 0.0000 0.2897(4) 0.0000 0.0222(9) Uani 1 4 d S . .
H3A H 0.1073 0.3523 0.0000 0.027 Uiso 0.50 2 calc SPR . .
H3B H -0.1073 0.3523 0.0000 0.027 Uiso 0.50 2 calc SPR . .
H90 H 0.0000 0.437(4) 0.3531(19) 0.030(12) Uiso 1 2 d S . .

loop_
_atom_site_aniso_label
_atom_site_aniso_U_11
_atom_site_aniso_U_22
_atom_site_aniso_U_33
_atom_site_aniso_U_23
_atom_site_aniso_U_13
_atom_site_aniso_U_12
V1 0.00636(18) 0.00626(18) 0.00863(18) 0.000 -0.00014(13) 0.000
P1 0.0068(3) 0.0042(2) 0.0064(2) -0.00001(18) 0.000 0.000
O1 0.0083(7) 0.0066(7) 0.0098(7) -0.0022(6) 0.000 0.000
O2 0.0109(9) 0.0260(10) 0.0116(8) 0.000 0.0016(7) 0.000
O3 0.0118(6) 0.0092(5) 0.0143(6) -0.0021(5) -0.0028(5) 0.0042(4)
O90 0.0137(12) 0.0081(11) 0.0083(11) 0.000 0.000 0.000
O91 0.0382(13) 0.0162(10) 0.0252(12) 0.0075(9) 0.000 0.000
O92 0.070(5) 0.052(4) 0.034(3) 0.000 0.000 0.009(3)
C1 0.0186(11) 0.0093(10) 0.0075(9) 0.0001(8) 0.000 0.000
C2 0.0244(13) 0.0094(10) 0.0094(10) -0.0001(8) 0.000 0.000
C3 0.046(3) 0.0118(16) 0.0090(15) 0.000 0.000 0.000

loop_
_geom_bond_atom_site_label_1
_geom_bond_atom_site_label_2
_geom_bond_distance
_geom_bond_site_symmetry_2
_geom_bond_publ_flag
V1 O2 1.596(2) . ?
V1 O3 1.9578(13) . ?
V1 O3 1.9578(13) 11_565 ?
V1 O1 2.0655(12) . ?
V1 O1 2.0656(12) 2_565 ?
V1 O90 2.293(2) . ?
V1 V1 3.0658(8) 2_565 ?
P1 O3 1.5128(13) 8_455 ?
P1 O3 1.5128(13) 13 ?
P1 O1 1.5670(18) . ?
P1 C1 1.782(3) . ?
O1 V1 2.0656(12) 2_565 ?
O3 P1 1.5128(13) 13 ?
O90 V1 2.293(2) 2_565 ?
C1 C2 1.528(4) . ?
C2 C3 1.525(3) . ?
C3 C2 1.525(3) 10 ?
